data_8101509
loop_
_publ_author_name
'Patzke, Greta'
'Wartchow, Rudolf'
'Binnewies, Michael'

_publ_section_title
;
Crystal structure of triholmium pentagallium dodecaoxide, Ho3Ga2(GaO4)
3 and of tridysprosium pentagallium dodecaoxide, Dy3Ga2(GaO4)3
;
_journal_issue 2
_journal_name_full 'Zeitschrift f\"ur Kristallographie - New Crystal Structures'
_journal_page_first 143
_journal_page_last 144
_journal_volume 214
_journal_year 1999
_chemical_formula_structural 'Ho3 Ga2 (Ga O4)3'
_chemical_formula_sum 'Ga5 Ho3 O12'
_chemical_formula_weight 1035.39
_chemical_name_common 'holmium gallium garnet'
_space_group_IT_number 230
_symmetry_cell_setting cubic
_symmetry_space_group_name_Hall '-I 4bd 2c 3'
_symmetry_space_group_name_H-M 'I a -3 d'
_cell_angle_alpha 90.00
_cell_angle_beta 90.00
_cell_angle_gamma 90.00
_cell_formula_units_Z 8
_cell_length_a 12.290(2)
_cell_length_b 12.290(2)
_cell_length_c 12.290(2)
_cell_measurement_temperature 300(2)
_cell_volume 1856.3(5)
_diffrn_ambient_temperature 300(2)
_exptl_crystal_density_diffrn 7.409
_refine_ls_R_factor_obs 0.0184
_refine_ls_wR_factor_obs 0.0285
_cod_original_sg_symbol_H-M 'I a 3 d'
_cod_database_code 8101509

loop_
_symmetry_equiv_pos_as_xyz
'x, y, z'
'y, z, x'
'z, x, y'
'x+1/2, y, -z+1/2'
'y+1/2, z, -x+1/2'
'z+1/2, x, -y+1/2'
'y+1/2, -z+1/2, -x'
'z+1/2, -x+1/2, -y'
'-z, x+1/2, -y+1/2'
'-x, y+1/2, -z+1/2'
'-y, z+1/2, -x+1/2'
'x+1/2, -y+1/2, -z'
'y+1/4, x+1/4, z+1/4'
'z+1/4, y+1/4, x+1/4'
'x+1/4, z+1/4, y+1/4'
'y+1/4, x+3/4, -z+3/4'
'z+1/4, y+3/4, -x+3/4'
'x+1/4, z+3/4, -y+3/4'
'-z+3/4, y+3/4, -x+1/4'
'-x+3/4, z+3/4, -y+1/4'
'x+3/4, -z+1/4, -y+3/4'
'y+3/4, -x+1/4, -z+3/4'
'z+3/4, -y+1/4, -x+3/4'
'-y+3/4, x+3/4, -z+1/4'
'x+1/2, y+1/2, z+1/2'
'y+1/2, z+1/2, x+1/2'
'z+1/2, x+1/2, y+1/2'
'x+1, y+1/2, -z+1'
'y+1, z+1/2, -x+1'
'z+1, x+1/2, -y+1'
'y+1, -z+1, -x+1/2'
'z+1, -x+1, -y+1/2'
'-z+1/2, x+1, -y+1'
'-x+1/2, y+1, -z+1'
'-y+1/2, z+1, -x+1'
'x+1, -y+1, -z+1/2'
'y+3/4, x+3/4, z+3/4'
'z+3/4, y+3/4, x+3/4'
'x+3/4, z+3/4, y+3/4'
'y+3/4, x+5/4, -z+5/4'
'z+3/4, y+5/4, -x+5/4'
'x+3/4, z+5/4, -y+5/4'
'-z+5/4, y+5/4, -x+3/4'
'-x+5/4, z+5/4, -y+3/4'
'x+5/4, -z+3/4, -y+5/4'
'y+5/4, -x+3/4, -z+5/4'
'z+5/4, -y+3/4, -x+5/4'
'-y+5/4, x+5/4, -z+3/4'
'-x, -y, -z'
'-y, -z, -x'
'-z, -x, -y'
'-x-1/2, -y, z-1/2'
'-y-1/2, -z, x-1/2'
'-z-1/2, -x, y-1/2'
'-y-1/2, z-1/2, x'
'-z-1/2, x-1/2, y'
'z, -x-1/2, y-1/2'
'x, -y-1/2, z-1/2'
'y, -z-1/2, x-1/2'
'-x-1/2, y-1/2, z'
'-y-1/4, -x-1/4, -z-1/4'
'-z-1/4, -y-1/4, -x-1/4'
'-x-1/4, -z-1/4, -y-1/4'
'-y-1/4, -x-3/4, z-3/4'
'-z-1/4, -y-3/4, x-3/4'
'-x-1/4, -z-3/4, y-3/4'
'z-3/4, -y-3/4, x-1/4'
'x-3/4, -z-3/4, y-1/4'
'-x-3/4, z-1/4, y-3/4'
'-y-3/4, x-1/4, z-3/4'
'-z-3/4, y-1/4, x-3/4'
'y-3/4, -x-3/4, z-1/4'
'-x+1/2, -y+1/2, -z+1/2'
'-y+1/2, -z+1/2, -x+1/2'
'-z+1/2, -x+1/2, -y+1/2'
'-x, -y+1/2, z'
'-y, -z+1/2, x'
'-z, -x+1/2, y'
'-y, z, x+1/2'
'-z, x, y+1/2'
'z+1/2, -x, y'
'x+1/2, -y, z'
'y+1/2, -z, x'
'-x, y, z+1/2'
'-y+1/4, -x+1/4, -z+1/4'
'-z+1/4, -y+1/4, -x+1/4'
'-x+1/4, -z+1/4, -y+1/4'
'-y+1/4, -x-1/4, z-1/4'
'-z+1/4, -y-1/4, x-1/4'
'-x+1/4, -z-1/4, y-1/4'
'z-1/4, -y-1/4, x+1/4'
'x-1/4, -z-1/4, y+1/4'
'-x-1/4, z+1/4, y-1/4'
'-y-1/4, x+1/4, z-1/4'
'-z-1/4, y+1/4, x-1/4'
'y-1/4, -x-1/4, z+1/4'

loop_
_atom_site_aniso_label
_atom_site_aniso_U_11
_atom_site_aniso_U_22
_atom_site_aniso_U_33
_atom_site_aniso_U_23
_atom_site_aniso_U_13
_atom_site_aniso_U_12
Ho1 0.0061(2) 0.0061(2) 0.0046(2) 0.000 0.000 0.0007(2)
Ga1 0.0049(2) 0.0049(2) 0.0049(2) -0.0002(3) -0.0002(3) -0.0002(3)
Ga2 0.0045(3) 0.0045(3) 0.0031(4) 0.000 0.000 0.000
O1 0.005(2) 0.010(2) 0.006(2) 0.0004(14) 0.0009(13) -0.0008(14)

loop_
_atom_site_label
_atom_site_type_symbol
_atom_site_fract_x
_atom_site_fract_y
_atom_site_fract_z
_atom_site_U_iso_or_equiv
_atom_site_thermal_displace_type
_atom_site_occupancy
_atom_site_calc_flag
_atom_site_refinement_flags
_atom_site_disorder_group
Ho1 Ho 0.0000 0.2500 0.1250 0.0056(2) Uani 1 d S .
Ga1 Ga 0.0000 0.0000 0.0000 0.0049(2) Uani 1 d S .
Ga2 Ga 0.0000 0.2500 0.3750 0.0040(2) Uani 1 d S .
O1 O -0.0274(3) 0.0552(3) 0.1502(3) 0.0069(8) Uani 1 d . .

loop_
_geom_bond_atom_site_label_1
_geom_bond_atom_site_label_2
_geom_bond_distance
_geom_bond_site_symmetry_2
_geom_bond_publ_flag
Ho1 O1 2.340(3) 77 ?
Ho1 O1 2.340(3) 41_444 ?
Ho1 O1 2.340(3) 86 ?
Ho1 O1 2.340(3) 2 ?
Ho1 O1 2.437(4) 40_444 ?
Ho1 O1 2.437(4) . ?
Ho1 O1 2.437(4) 76 ?
Ho1 O1 2.437(4) 85 ?
Ho1 Ga2 3.0725(5) . ?
Ho1 Ga2 3.0725(5) 58_565 ?
Ho1 Ga1 3.4351(6) 40_444 ?
Ho1 Ga1 3.4352(6) . ?
Ga1 O1 1.995(3) 51 ?
Ga1 O1 1.995(3) . ?
Ga1 O1 1.995(3) 50 ?
Ga1 O1 1.995(3) 49 ?
Ga1 O1 1.995(3) 2 ?
Ga1 O1 1.995(3) 3 ?
Ga1 Ho1 3.4351(6) 50 ?
Ga1 Ho1 3.4351(6) 51 ?
Ga1 Ho1 3.4352(6) 49 ?
Ga1 Ho1 3.4352(6) 3 ?
Ga1 Ho1 3.4352(6) 2 ?
Ga2 O1 1.845(3) 79 ?
Ga2 O1 1.845(3) 41_444 ?
Ga2 O1 1.845(3) 86 ?
Ga2 O1 1.845(3) 59_566 ?
Ga2 Ho1 3.0725(5) 58_566 ?
O1 Ga2 1.845(3) 6_455 ?
O1 Ho1 2.340(3) 3 ?
